data_1572742
loop_
_publ_author_name
'Vald&#xe9;s, Hugo'
'Alpuente, Nora'
'Salvador, Pedro'
'Hashmi, A Stephen K'
'Ribas, Xavi'

_publ_section_title
;
 CCC-NHC Au(iii) pincer complexes as a reliable platform for isolating
 elusive species.
;
_journal_issue 42
_journal_name_full 'Chemical science'
_journal_page_first 17618
_journal_page_last 17628
_journal_paper_doi 10.1039/d4sc02999b
_journal_volume 15
_journal_year 2024
_chemical_formula_moiety 'C28 H30 Au N4, B F4'
_chemical_formula_sum 'C28 H30 Au B F4 N4'
_chemical_formula_weight 706.33
_space_group_crystal_system triclinic
_space_group_IT_number 2
_space_group_name_Hall '-P 1'
_space_group_name_H-M_alt 'P -1'
_atom_sites_solution_hydrogens mixed
_audit_update_record
;
2024-06-06 deposited with the CCDC.	2024-10-02 downloaded from the CCDC.
;
_cell_angle_alpha 90.162(2)
_cell_angle_beta 95.521(3)
_cell_angle_gamma 95.260(3)
_cell_formula_units_Z 4
_cell_length_a 9.2528(6)
_cell_length_b 16.3004(10)
_cell_length_c 18.1706(10)
_cell_measurement_reflns_used 9281
_cell_measurement_temperature 307.(2)
_cell_measurement_theta_max 26.9438
_cell_measurement_theta_min 2.5099
_cell_volume 2716.2(3)
_computing_cell_refinement 'SAINT V8.40B (Bruker AXS LLC, 2019)'
_computing_data_collection 'Bruker Instrument Service vV6.2.16'
_computing_data_reduction 'SAINT V8.40B (Bruker AXS LLC, 2019)'
_computing_molecular_graphics 'shelXle (C.B. Huebschle, rev 1365)'
_computing_structure_refinement 'SHELXL-2019/1 (Sheldrick, 2019)'
_computing_structure_solution 'XT, VERSION 2018/2'
_diffrn_ambient_temperature 307.(2)
_diffrn_detector_area_resol_mean 7.3910
_diffrn_measured_fraction_theta_full 0.980
_diffrn_measured_fraction_theta_max 0.980
_diffrn_measurement_device 'three-circle diffractometer'
_diffrn_measurement_device_type 'D8 QUEST ECO'
_diffrn_measurement_method '\f and \w scans'
_diffrn_radiation_monochromator 'doubly curved silicon crystal Bruker Triumph'
_diffrn_radiation_type 'Mo K\a'
_diffrn_radiation_wavelength 0.71073
_diffrn_reflns_av_R_equivalents 0.1569
_diffrn_reflns_av_unetI/netI 0.1030
_diffrn_reflns_limit_h_max 12
_diffrn_reflns_limit_h_min -12
_diffrn_reflns_limit_k_max 21
_diffrn_reflns_limit_k_min -21
_diffrn_reflns_limit_l_max 23
_diffrn_reflns_limit_l_min -23
_diffrn_reflns_number 98526
_diffrn_reflns_theta_full 25.24
_diffrn_reflns_theta_max 27.83
_diffrn_reflns_theta_min 2.22
_diffrn_source_current 20.0
_diffrn_source_power 1.00
_diffrn_source_type 'Ceramic x-ray tube'
_diffrn_source_voltage 50
_exptl_absorpt_coefficient_mu 5.468
_exptl_absorpt_correction_T_max 0.81
_exptl_absorpt_correction_T_min 0.64
_exptl_absorpt_correction_type multi-scan
_exptl_absorpt_process_details
;
Krause, L., Herbst-Irmer, R., Sheldrick, G. M., Stalke, D. (2015).
"Comparison of silver and molybdenum microfocus X-ray sources for
single-crystal structure determination"
J. Appl. Cryst. 48, 3-10.
doi:10.1107/S1600576714022985
;
_exptl_crystal_colour colourless
_exptl_crystal_density_diffrn 1.727
_exptl_crystal_density_method 'not measured'
_exptl_crystal_description block
_exptl_crystal_F_000 1384
_exptl_crystal_size_max 0.130
_exptl_crystal_size_mid 0.070
_exptl_crystal_size_min 0.040
_refine_diff_density_max 2.010
_refine_diff_density_min -1.769
_refine_ls_extinction_method none
_refine_ls_goodness_of_fit_ref 1.067
_refine_ls_hydrogen_treatment constr
_refine_ls_matrix_type full
_refine_ls_number_parameters 701
_refine_ls_number_reflns 12634
_refine_ls_number_restraints 106
_refine_ls_restrained_S_all 1.077
_refine_ls_R_factor_all 0.1658
_refine_ls_R_factor_gt 0.0741
_refine_ls_shift/su_max 0.001
_refine_ls_shift/su_mean 0.000
_refine_ls_structure_factor_coef Fsqd
_refine_ls_weighting_details 'w=1/[\s^2^(Fo^2^)+(0.0273P)^2^+42.1563P] where P=(Fo^2^+2Fc^2^)/3'
_refine_ls_weighting_scheme calc
_refine_ls_wR_factor_gt 0.1372
_refine_ls_wR_factor_ref 0.1698
_reflns_Friedel_coverage 0.000
_reflns_number_gt 6774
_reflns_number_total 12634
_reflns_threshold_expression 'I > 2\s(I)'
_cod_data_source_file d4sc02999b3.cif
_cod_data_source_block NA1_43
_cod_depositor_comments
;
The following automatic conversions were performed:

data item '_exptl_absorpt_correction_type' value 'Multi-Scan' was
changed to 'multi-scan' in accordance with the
/home/data/users/saulius/crontab/automatic-downloads/rss-feeds/RSC/lib/dictionaries/cif_core.dic
dictionary named 'cif_core.dic' version 2.4.2 last updated on
2011-04-26.

Automatic conversion script
Id: cif_fix_values 8170 2020-07-09 18:12:32Z antanas 

 Adding full bibliography for 1572736--1572746.cif.
;
_cod_database_code 1572742

loop_
_space_group_symop_operation_xyz
'x, y, z'
'-x, -y, -z'

loop_
_atom_site_type_symbol
_atom_site_label
_atom_site_fract_x
_atom_site_fract_y
_atom_site_fract_z
_atom_site_U_iso_or_equiv
_atom_site_adp_type
_atom_site_calc_flag
_atom_site_refinement_flags_adp
_atom_site_refinement_flags_occupancy
_atom_site_refinement_flags_posn
_atom_site_occupancy
_atom_site_disorder_assembly
_atom_site_disorder_group
Au Au1A 0.85646(7) 0.98578(3) 0.24455(3) 0.05675(19) Uani d . . . 1.000000 . .
H H1A 0.735824 1.040170 0.215739 0.085000 Uiso d U . R 1.000000 . .
N N3A 1.0540(12) 1.0813(6) 0.1418(6) 0.051(3) Uani d . . . 1.000000 . .
N N10A 1.0439(15) 0.9477(7) 0.1296(6) 0.063(3) Uani d . . . 1.000000 . .
N N19A 0.7904(12) 0.9320(6) 0.3928(6) 0.052(3) Uani d . . . 1.000000 . .
N N26A 0.5804(13) 0.9518(7) 0.3294(7) 0.064(3) Uani d . . D 1.000000 . .
C C2A 0.9951(16) 1.0094(9) 0.1665(8) 0.060(4) Uani d . . . 1.000000 . .
C C4A 1.1429(18) 1.0664(9) 0.0873(8) 0.062(4) Uani d . . . 1.000000 . .
C C5A 1.2284(18) 1.1170(11) 0.0423(9) 0.078(5) Uani d . . . 1.000000 . .
H H5A 1.233832 1.174197 0.045825 0.093000 Uiso calc U . R 1.000000 . .
C C6A 1.302(2) 1.0785(16) -0.0062(11) 0.101(7) Uani d . . . 1.000000 . .
H H6A 1.359421 1.110681 -0.036517 0.121000 Uiso calc U . R 1.000000 . .
C C7A 1.297(2) 0.9950(16) -0.0128(10) 0.095(6) Uani d . . . 1.000000 . .
H H7A 1.352251 0.972126 -0.046534 0.114000 Uiso calc U . R 1.000000 . .
C C8A 1.214(2) 0.9440(12) 0.0292(9) 0.084(5) Uani d . . . 1.000000 . .
H H8A 1.209564 0.886994 0.023911 0.101000 Uiso calc U . R 1.000000 . .
C C9A 1.1373(17) 0.9791(9) 0.0785(8) 0.062(4) Uani d . . . 1.000000 . .
C C11A 1.008(2) 0.8597(8) 0.1432(9) 0.081(5) Uani d . . . 1.000000 . .
H H11A 1.068696 0.827600 0.116064 0.097000 Uiso calc U . R 1.000000 . .
H H11B 0.906960 0.844402 0.124726 0.097000 Uiso calc U . R 1.000000 . .
C C12A 1.0291(18) 0.8394(8) 0.2238(8) 0.063(4) Uani d . . . 1.000000 . .
C C13A 1.103(2) 0.7698(10) 0.2441(11) 0.091(6) Uani d . . . 1.000000 . .
H H13A 1.142053 0.738699 0.209089 0.109000 Uiso calc U . R 1.000000 . .
C C14A 1.116(2) 0.7497(9) 0.3187(11) 0.081(5) Uani d . . . 1.000000 . .
H H14A 1.158533 0.702063 0.333240 0.098000 Uiso calc U . R 1.000000 . .
C C15A 1.0674(17) 0.7986(9) 0.3717(10) 0.072(5) Uani d . . . 1.000000 . .
H H15A 1.082010 0.784976 0.421392 0.087000 Uiso calc U . R 1.000000 . .
C C16A 0.9970(15) 0.8678(8) 0.3513(8) 0.053(4) Uani d . . . 1.000000 . .
C C17A 0.9740(15) 0.8870(8) 0.2765(7) 0.052(3) Uani d . . . 1.000000 . .
C C18A 0.9421(15) 0.9203(9) 0.4085(8) 0.058(4) Uani d . . . 1.000000 . .
H H18A 0.956828 0.894734 0.456420 0.070000 Uiso calc U . R 1.000000 . .
H H18B 0.998384 0.973657 0.411072 0.070000 Uiso calc U . R 1.000000 . .
C C20A 0.6809(16) 0.9125(7) 0.4389(9) 0.055(4) Uani d . . . 1.000000 . .
C C21A 0.6824(19) 0.8830(8) 0.5114(9) 0.065(4) Uani d . . . 1.000000 . .
H H21A 0.769360 0.872995 0.538466 0.078000 Uiso calc U . R 1.000000 . .
C C22A 0.552(2) 0.8695(10) 0.5411(11) 0.090(5) Uani d . . . 1.000000 . .
H H22A 0.549455 0.849706 0.588928 0.108000 Uiso calc U . R 1.000000 . .
C C23A 0.420(2) 0.8853(10) 0.4997(11) 0.090(5) Uani d . . . 1.000000 . .
H H23A 0.332689 0.875841 0.520993 0.108000 Uiso calc U . R 1.000000 . .
C C24A 0.4179(19) 0.9135(10) 0.4308(11) 0.082(5) Uani d . . . 1.000000 . .
H H24A 0.330422 0.924321 0.404584 0.098000 Uiso calc U . R 1.000000 . .
C C25A 0.5501(17) 0.9267(8) 0.3984(9) 0.058(4) Uani d . . . 1.000000 . .
C C27A 0.7275(18) 0.9567(8) 0.3257(8) 0.065(4) Uani d . . . 1.000000 . .
C C28A 1.0270(17) 1.1616(8) 0.1722(9) 0.065(4) Uani d . . . 1.000000 . .
H H28A 0.966810 1.150358 0.213188 0.078000 Uiso calc U . R 1.000000 . .
C C29A 1.166(2) 1.2089(10) 0.2042(12) 0.099(6) Uani d . . . 1.000000 . .
H H29A 1.146249 1.263091 0.218678 0.149000 Uiso calc U . R 1.000000 . .
H H29B 1.234860 1.213105 0.167726 0.149000 Uiso calc U . R 1.000000 . .
H H29C 1.206148 1.180639 0.246621 0.149000 Uiso calc U . R 1.000000 . .
C C30A 0.940(2) 1.2102(10) 0.1159(10) 0.087(5) Uani d . . . 1.000000 . .
H H30A 0.907989 1.257111 0.139656 0.131000 Uiso calc U . R 1.000000 . .
H H30B 0.856217 1.175816 0.094604 0.131000 Uiso calc U . R 1.000000 . .
H H30C 0.999436 1.228403 0.077645 0.131000 Uiso calc U . R 1.000000 . .
C C31A 0.494(3) 0.9687(11) 0.2558(12) 0.056(6) Uani d U P D 0.74(3) A 1
H H31A 0.564417 0.999261 0.226500 0.067000 Uiso calc U P R 0.74(3) A 1
C C32A 0.447(3) 0.8894(13) 0.2134(13) 0.118(13) Uani d . P D 0.74(3) A 1
H H32A 0.416273 0.901702 0.162997 0.177000 Uiso calc U P R 0.74(3) A 1
H H32B 0.367586 0.860265 0.235488 0.177000 Uiso calc U P R 0.74(3) A 1
H H32C 0.527330 0.855887 0.214780 0.177000 Uiso calc U P R 0.74(3) A 1
C C33A 0.379(3) 1.0340(17) 0.2737(14) 0.089(8) Uani d U P . 0.74(3) A 1
H H33A 0.429416 1.080191 0.300954 0.134000 Uiso calc U P R 0.74(3) A 1
H H33B 0.331936 1.052700 0.228144 0.134000 Uiso calc U P R 0.74(3) A 1
H H33C 0.306507 1.007489 0.302473 0.134000 Uiso calc U P R 0.74(3) A 1
C C31' 0.447(4) 0.960(3) 0.279(2) 0.037(13) Uani d U P D 0.26(3) A 2
H H31' 0.456059 0.916895 0.242319 0.044000 Uiso calc U P R 0.26(3) A 2
C C32' 0.290(4) 0.982(5) 0.256(3) 0.08(2) Uani d U P D 0.26(3) A 2
H H32G 0.293981 1.029087 0.223945 0.123000 Uiso calc U P R 0.26(3) A 2
H H32H 0.244393 0.995635 0.299215 0.123000 Uiso calc U P R 0.26(3) A 2
H H32I 0.234490 0.936456 0.230395 0.123000 Uiso calc U P R 0.26(3) A 2
C C33' 0.549(16) 1.031(8) 0.252(9) 0.28(8) Uani d U P D 0.26(3) A 2
H H33G 0.498269 1.058343 0.211903 0.425000 Uiso calc U P R 0.26(3) A 2
H H33H 0.579117 1.069486 0.291654 0.425000 Uiso calc U P R 0.26(3) A 2
H H33I 0.633400 1.009439 0.234908 0.425000 Uiso calc U P R 0.26(3) A 2
Au Au1 0.64582(6) 0.50694(3) 0.74562(3) 0.04641(16) Uani d . . . 1.000000 . .
H H1 0.721531 0.441046 0.706568 0.070000 Uiso d U . R 1.000000 . .
N N3 0.9509(12) 0.5344(6) 0.8302(6) 0.048(3) Uani d . . . 1.000000 . .
N N10 0.7759(12) 0.5614(6) 0.8940(6) 0.050(3) Uani d . . . 1.000000 . .
N N19 0.4325(12) 0.5576(7) 0.6276(6) 0.050(3) Uani d . . . 1.000000 . .
N N26 0.4183(12) 0.4237(6) 0.6282(6) 0.052(3) Uani d . . . 1.000000 . .
C C2 0.8054(14) 0.5322(7) 0.8275(8) 0.049(3) Uani d . . . 1.000000 . .
C C4 1.0171(15) 0.5671(7) 0.8960(8) 0.051(3) Uani d . . . 1.000000 . .
C C5 1.1650(16) 0.5832(9) 0.9258(8) 0.063(4) Uani d . . . 1.000000 . .
H H5 1.240713 0.571413 0.898556 0.075000 Uiso calc U . R 1.000000 . .
C C6 1.1931(19) 0.6161(9) 0.9948(9) 0.071(5) Uani d . . . 1.000000 . .
H H6 1.289146 0.627357 1.014943 0.085000 Uiso calc U . R 1.000000 . .
C C7 1.078(2) 0.6336(9) 1.0368(9) 0.083(6) Uani d . . . 1.000000 . .
H H7 1.100126 0.656209 1.083988 0.100000 Uiso calc U . R 1.000000 . .
C C8 0.9303(19) 0.6177(8) 1.0088(8) 0.064(4) Uani d . . . 1.000000 . .
H H8 0.854376 0.629532 1.035962 0.077000 Uiso calc U . R 1.000000 . .
C C9 0.9057(16) 0.5832(7) 0.9384(7) 0.050(3) Uani d . . . 1.000000 . .
C C11 0.6253(15) 0.5720(9) 0.9111(7) 0.054(3) Uani d . . . 1.000000 . .
H H11C 0.627199 0.595898 0.960207 0.065000 Uiso calc U . R 1.000000 . .
H H11D 0.568583 0.518824 0.910199 0.065000 Uiso calc U . R 1.000000 . .
C C12 0.5569(14) 0.6272(8) 0.8550(8) 0.051(3) Uani d . . . 1.000000 . .
C C13 0.4953(16) 0.6993(9) 0.8779(9) 0.065(4) Uani d . . . 1.000000 . .
H H13 0.496578 0.711500 0.928017 0.078000 Uiso calc U . R 1.000000 . .
C C14 0.4337(16) 0.7510(9) 0.8258(11) 0.069(4) Uani d . . . 1.000000 . .
H H14 0.397083 0.798998 0.840710 0.083000 Uiso calc U . R 1.000000 . .
C C15 0.4270(16) 0.7310(9) 0.7527(9) 0.063(4) Uani d . . . 1.000000 . .
H H15 0.383094 0.765218 0.718166 0.076000 Uiso calc U . R 1.000000 . .
C C16 0.4836(16) 0.6615(8) 0.7283(8) 0.054(4) Uani d . . . 1.000000 . .
C C17 0.5498(14) 0.6093(8) 0.7801(7) 0.047(3) Uani d . . . 1.000000 . .
C C18 0.4766(19) 0.6441(9) 0.6483(8) 0.069(4) Uani d . . . 1.000000 . .
H H18C 0.408062 0.678380 0.622671 0.083000 Uiso calc U . R 1.000000 . .
H H18D 0.571705 0.659558 0.631678 0.083000 Uiso calc U . R 1.000000 . .
C C20 0.3313(16) 0.5299(9) 0.5675(8) 0.059(4) Uani d . . . 1.000000 . .
C C21 0.2519(19) 0.5727(11) 0.5175(9) 0.078(5) Uani d . . . 1.000000 . .
H H21 0.254342 0.629787 0.519834 0.093000 Uiso calc U . R 1.000000 . .
C C22 0.166(2) 0.5265(13) 0.4620(10) 0.093(6) Uani d . . . 1.000000 . .
H H22 0.113464 0.553535 0.424817 0.111000 Uiso calc U . R 1.000000 . .
C C23 0.158(2) 0.4418(14) 0.4611(10) 0.101(7) Uani d . . . 1.000000 . .
H H23 0.096681 0.412657 0.424382 0.121000 Uiso calc U . R 1.000000 . .
C C24 0.2388(17) 0.3988(11) 0.5139(9) 0.074(5) Uani d . . . 1.000000 . .
H H24 0.237172 0.341663 0.512396 0.089000 Uiso calc U . R 1.000000 . .
C C25 0.3212(17) 0.4455(9) 0.5684(8) 0.063(4) Uani d . . . 1.000000 . .
C C27 0.4832(15) 0.4926(8) 0.6615(7) 0.051(3) Uani d . . . 1.000000 . .
C C28 1.0231(16) 0.5130(8) 0.7632(7) 0.053(3) Uani d U . . 1.000000 . .
H H28 0.947858 0.488979 0.725700 0.064000 Uiso calc U . R 1.000000 . .
C C29 1.101(2) 0.5878(12) 0.7310(10) 0.115(8) Uani d . . . 1.000000 . .
H H29D 1.093565 0.582278 0.678134 0.173000 Uiso calc U . R 1.000000 . .
H H29E 1.201921 0.592536 0.750071 0.173000 Uiso calc U . R 1.000000 . .
H H29F 1.057281 0.636230 0.744304 0.173000 Uiso calc U . R 1.000000 . .
C C30 1.136(2) 0.4480(11) 0.7822(10) 0.090(5) Uani d U . . 1.000000 . .
H H30D 1.222273 0.462538 0.758084 0.135000 Uiso calc U . R 1.000000 . .
H H30E 1.093634 0.394389 0.765436 0.135000 Uiso calc U . R 1.000000 . .
H H30F 1.160520 0.447259 0.834739 0.135000 Uiso calc U . R 1.000000 . .
C C31 0.4445(15) 0.3396(8) 0.6516(7) 0.053(3) Uani d . . . 1.000000 . .
H H31 0.506860 0.343925 0.698498 0.063000 Uiso calc U . R 1.000000 . .
C C32 0.3056(18) 0.2872(9) 0.6647(10) 0.081(5) Uani d . . . 1.000000 . .
H H32F 0.329289 0.234438 0.683033 0.121000 Uiso calc U . R 1.000000 . .
H H32D 0.244090 0.279966 0.619102 0.121000 Uiso calc U . R 1.000000 . .
H H32E 0.255307 0.314127 0.700387 0.121000 Uiso calc U . R 1.000000 . .
C C33 0.5269(18) 0.2986(9) 0.5953(10) 0.079(5) Uani d . . . 1.000000 . .
H H33D 0.549288 0.245204 0.612596 0.119000 Uiso calc U . R 1.000000 . .
H H33E 0.615689 0.331912 0.588790 0.119000 Uiso calc U . R 1.000000 . .
H H33F 0.467525 0.292780 0.548897 0.119000 Uiso calc U . R 1.000000 . .
B B1S 0.4453(12) 0.2982(7) 0.8856(6) 0.100(7) Uani d U . G 1.000000 . .
F F2S 0.520(2) 0.3161(11) 0.8316(9) 0.259(10) Uani d U . G 1.000000 . .
F F3S 0.3234(16) 0.2648(11) 0.8634(10) 0.253(10) Uani d U . G 1.000000 . .
F F4S 0.5166(18) 0.2543(9) 0.9307(9) 0.205(7) Uani d U . G 1.000000 . .
F F5S 0.4303(19) 0.3637(9) 0.9221(9) 0.221(8) Uani d U . G 1.000000 . .
B B1R 0.9297(12) 0.2053(6) 0.3977(6) 0.120(9) Uani d U . G 1.000000 . .
F F2R 0.9255(16) 0.1276(7) 0.4122(8) 0.171(6) Uani d U . G 1.000000 . .
F F3R 0.8255(19) 0.2369(10) 0.4230(10) 0.255(10) Uani d U . G 1.000000 . .
F F4R 1.0551(17) 0.2405(9) 0.4227(10) 0.237(9) Uani d U . G 1.000000 . .
F F5R 0.923(2) 0.2159(10) 0.3266(7) 0.230(8) Uani d U . G 1.000000 . .

loop_
_atom_site_aniso_label
_atom_site_aniso_U_11
_atom_site_aniso_U_22
_atom_site_aniso_U_33
_atom_site_aniso_U_12
_atom_site_aniso_U_13
_atom_site_aniso_U_23
Au1A 0.0585(4) 0.0399(3) 0.0680(4) -0.0010(3) -0.0088(3) 0.0117(3)
N3A 0.057(7) 0.037(6) 0.056(7) 0.006(5) -0.009(6) 0.010(5)
N10A 0.081(9) 0.044(7) 0.061(7) 0.006(6) -0.006(7) 0.001(6)
N19A 0.052(7) 0.037(6) 0.064(7) -0.003(5) -0.006(6) 0.012(5)
N26A 0.046(8) 0.052(7) 0.089(9) 0.007(6) -0.016(7) 0.009(7)
C2A 0.063(10) 0.049(8) 0.064(9) 0.006(7) -0.016(7) 0.009(7)
C4A 0.073(11) 0.061(10) 0.048(8) 0.000(8) -0.014(8) 0.006(7)
C5A 0.070(12) 0.078(12) 0.084(12) -0.004(9) 0.007(10) 0.016(10)
C6A 0.081(14) 0.14(2) 0.086(14) -0.006(14) 0.026(11) 0.001(13)
C7A 0.086(15) 0.128(19) 0.070(12) 0.003(14) 0.007(10) -0.016(13)
C8A 0.103(15) 0.085(13) 0.067(11) 0.036(12) -0.007(10) -0.012(10)
C9A 0.064(10) 0.061(10) 0.060(9) 0.011(8) -0.011(8) 0.007(8)
C11A 0.136(17) 0.025(7) 0.078(11) 0.005(9) -0.003(11) 0.001(7)
C12A 0.090(12) 0.030(7) 0.066(9) 0.002(7) -0.008(8) 0.007(6)
C13A 0.118(17) 0.056(10) 0.091(13) -0.009(11) -0.018(12) -0.004(10)
C14A 0.088(13) 0.036(8) 0.118(15) 0.017(8) -0.012(11) 0.003(9)
C15A 0.063(10) 0.053(9) 0.093(12) -0.008(8) -0.021(9) 0.030(9)
C16A 0.036(8) 0.045(8) 0.076(10) -0.001(6) -0.009(7) 0.008(7)
C17A 0.054(9) 0.035(7) 0.061(8) -0.006(6) -0.011(7) 0.018(6)
C18A 0.044(8) 0.061(9) 0.063(9) -0.004(7) -0.015(7) 0.018(7)
C20A 0.059(10) 0.021(6) 0.084(10) -0.003(6) 0.013(8) -0.004(6)
C21A 0.078(12) 0.035(8) 0.083(11) 0.003(7) 0.014(9) 0.000(7)
C22A 0.124(14) 0.048(7) 0.102(12) -0.003(8) 0.044(10) -0.015(7)
C23A 0.124(14) 0.048(7) 0.102(12) -0.003(8) 0.044(10) -0.015(7)
C24A 0.065(12) 0.058(10) 0.123(16) 0.014(9) 0.010(11) -0.026(10)
C25A 0.056(10) 0.029(7) 0.087(11) 0.000(6) 0.002(8) -0.001(7)
C27A 0.073(11) 0.041(8) 0.076(10) 0.011(7) -0.022(8) -0.002(7)
C28A 0.062(10) 0.046(8) 0.083(11) -0.005(7) -0.005(8) 0.008(7)
C29A 0.079(13) 0.055(10) 0.158(19) -0.012(9) 0.003(12) -0.016(11)
C30A 0.093(14) 0.065(11) 0.107(14) 0.025(10) 0.009(11) 0.029(10)
C31A 0.052(7) 0.054(7) 0.060(7) 0.007(5) 0.003(5) 0.003(5)
C32A 0.15(3) 0.10(2) 0.093(19) 0.062(19) -0.072(18) -0.036(15)
C33A 0.085(11) 0.100(12) 0.089(11) 0.033(9) 0.018(8) -0.006(8)
C31' 0.035(14) 0.037(14) 0.037(14) 0.001(5) 0.002(5) 0.002(5)
C32' 0.09(2) 0.09(2) 0.07(2) 0.002(10) 0.021(10) -0.002(10)
C33' 0.28(8) 0.28(8) 0.28(8) 0.026(9) 0.027(9) 0.004(5)
Au1 0.0454(3) 0.0366(3) 0.0558(3) -0.0047(2) 0.0061(2) -0.0094(2)
N3 0.044(7) 0.037(6) 0.061(7) -0.004(5) 0.001(5) -0.003(5)
N10 0.053(7) 0.038(6) 0.056(7) -0.006(5) 0.007(5) -0.003(5)
N19 0.057(7) 0.045(6) 0.045(6) -0.003(5) 0.001(5) -0.004(5)
N26 0.047(7) 0.043(6) 0.063(7) -0.010(5) 0.002(6) -0.012(5)
C2 0.043(8) 0.037(7) 0.070(9) 0.005(6) 0.021(7) 0.000(6)
C4 0.051(9) 0.030(7) 0.067(9) -0.012(6) 0.002(7) 0.007(6)
C5 0.048(9) 0.054(9) 0.078(10) -0.015(7) -0.015(7) 0.022(8)
C6 0.065(11) 0.059(10) 0.081(12) -0.015(8) -0.023(9) 0.015(8)
C7 0.128(17) 0.048(9) 0.061(10) -0.011(10) -0.036(11) 0.008(7)
C8 0.089(12) 0.044(8) 0.055(9) -0.010(8) 0.002(8) 0.002(6)
C9 0.059(9) 0.033(7) 0.053(8) -0.007(6) -0.007(7) 0.006(6)
C11 0.050(9) 0.055(8) 0.058(8) -0.002(7) 0.015(7) -0.002(7)
C12 0.036(7) 0.050(8) 0.069(9) -0.005(6) 0.024(7) -0.012(7)
C13 0.056(10) 0.056(9) 0.081(10) -0.025(8) 0.025(8) -0.021(8)
C14 0.044(9) 0.047(9) 0.117(14) 0.004(7) 0.019(9) -0.008(9)
C15 0.052(9) 0.043(8) 0.093(12) 0.003(7) 0.002(8) -0.002(8)
C16 0.055(9) 0.038(7) 0.069(9) -0.007(7) 0.008(7) -0.011(7)
C17 0.037(7) 0.042(7) 0.057(8) -0.013(6) 0.002(6) 0.003(6)
C18 0.082(12) 0.042(8) 0.080(11) -0.003(8) 0.000(9) 0.006(7)
C20 0.054(9) 0.064(10) 0.059(9) 0.005(8) 0.001(7) 0.004(7)
C21 0.087(13) 0.070(11) 0.072(11) 0.000(10) -0.008(9) 0.014(9)
C22 0.085(14) 0.109(16) 0.076(12) -0.008(12) -0.020(10) 0.011(11)
C23 0.119(18) 0.106(17) 0.071(12) -0.008(14) -0.013(12) -0.018(11)
C24 0.055(10) 0.087(12) 0.073(11) -0.017(9) -0.006(8) -0.017(9)
C25 0.061(10) 0.056(9) 0.068(10) -0.007(8) 0.003(8) -0.002(7)
C27 0.051(8) 0.040(7) 0.059(8) -0.009(6) 0.010(7) -0.021(6)
C28 0.055(5) 0.048(5) 0.061(5) 0.020(4) 0.015(4) -0.013(4)
C29 0.15(2) 0.097(15) 0.096(14) -0.057(14) 0.067(14) -0.021(11)
C30 0.091(9) 0.085(9) 0.097(9) 0.043(7) -0.005(7) 0.005(7)
C31 0.056(9) 0.042(7) 0.056(8) -0.006(6) 0.000(7) -0.013(6)
C32 0.087(13) 0.050(9) 0.103(13) -0.018(9) 0.021(10) -0.010(9)
C33 0.065(11) 0.056(10) 0.120(14) -0.005(8) 0.035(10) -0.016(9)
B1S 0.100(11) 0.104(11) 0.092(10) -0.002(9) -0.002(8) -0.011(8)
F2S 0.261(17) 0.306(18) 0.213(15) -0.021(15) 0.093(14) 0.020(14)
F3S 0.196(15) 0.228(16) 0.309(17) -0.049(13) -0.041(14) 0.022(14)
F4S 0.230(15) 0.167(13) 0.196(13) -0.024(12) -0.055(12) 0.027(11)
F5S 0.225(15) 0.221(15) 0.222(14) 0.053(13) 0.024(12) -0.080(12)
B1R 0.124(13) 0.117(12) 0.119(12) 0.009(9) 0.015(9) 0.000(9)
F2R 0.205(13) 0.093(9) 0.201(12) 0.021(9) -0.058(10) 0.022(9)
F3R 0.261(17) 0.241(16) 0.285(17) 0.070(14) 0.094(14) 0.011(14)
F4R 0.181(14) 0.177(13) 0.325(17) -0.019(11) -0.084(13) -0.022(13)
F5R 0.295(17) 0.245(16) 0.157(12) 0.040(14) 0.043(13) 0.033(12)

loop_
_atom_type_symbol
_atom_type_description
_atom_type_scat_dispersion_real
_atom_type_scat_dispersion_imag
_atom_type_scat_source
C C 0.0033 0.0016 'International Tables Vol C Tables 4.2.6.8 and 6.1.1.4'
H H 0.0000 0.0000 'International Tables Vol C Tables 4.2.6.8 and 6.1.1.4'
Au Au -2.0133 8.8022 'International Tables Vol C Tables 4.2.6.8 and 6.1.1.4'
B B 0.0013 0.0007 'International Tables Vol C Tables 4.2.6.8 and 6.1.1.4'
F F 0.0171 0.0103 'International Tables Vol C Tables 4.2.6.8 and 6.1.1.4'
N N 0.0061 0.0033 'International Tables Vol C Tables 4.2.6.8 and 6.1.1.4'

loop_
_geom_angle_atom_site_label_1
_geom_angle_atom_site_label_2
_geom_angle_atom_site_label_3
_geom_angle_site_symmetry_1
_geom_angle_site_symmetry_3
_geom_angle
_geom_angle_publ_flag
C27A Au1A C2A . . 176.0(6) ?
C27A Au1A C17A . . 88.5(6) ?
C2A Au1A C17A . . 87.6(6) ?
C27A Au1A H1A . . 84.800000 ?
C2A Au1A H1A . . 99.200000 ?
C17A Au1A H1A . . 164.400000 ?
C2A N3A C4A . . 109.6(12) ?
C2A N3A C28A . . 122.9(13) ?
C4A N3A C28A . . 127.5(12) ?
C2A N10A C9A . . 110.3(12) ?
C2A N10A C11A . . 124.6(14) ?
C9A N10A C11A . . 125.0(13) ?
C27A N19A C20A . . 108.7(13) ?
C27A N19A C18A . . 124.6(13) ?
C20A N19A C18A . . 126.4(12) ?
C27A N26A C25A . . 109.2(12) ?
C27A N26A C31' . . 138.(2) ?
C25A N26A C31' . . 112.(2) ?
C27A N26A C31A . . 113.4(15) ?
C25A N26A C31A . . 137.2(15) ?
C27A N26A C33' . . 94.(4) ?
C25A N26A C33' . . 146.(5) ?
C31' N26A C33' . . 52.(4) ?
N10A C2A N3A . . 108.6(13) ?
N10A C2A Au1A . . 120.8(11) ?
N3A C2A Au1A . . 130.6(11) ?
N3A C4A C5A . . 134.2(15) ?
N3A C4A C9A . . 106.8(13) ?
C5A C4A C9A . . 118.9(16) ?
C6A C5A C4A . . 116.8(18) ?
C6A C5A H5A . . 121.600000 ?
C4A C5A H5A . . 121.600000 ?
C5A C6A C7A . . 123.(2) ?
C5A C6A H6A . . 118.300000 ?
C7A C6A H6A . . 118.300000 ?
C6A C7A C8A . . 121.4(19) ?
C6A C7A H7A . . 119.300000 ?
C8A C7A H7A . . 119.300000 ?
C9A C8A C7A . . 117.8(18) ?
C9A C8A H8A . . 121.100000 ?
C7A C8A H8A . . 121.100000 ?
C8A C9A N10A . . 133.6(16) ?
C8A C9A C4A . . 121.7(17) ?
N10A C9A C4A . . 104.7(14) ?
N10A C11A C12A . . 112.2(12) ?
N10A C11A H11A . . 109.200000 ?
C12A C11A H11A . . 109.200000 ?
N10A C11A H11B . . 109.200000 ?
C12A C11A H11B . . 109.200000 ?
H11A C11A H11B . . 107.900000 ?
C17A C12A C13A . . 121.3(14) ?
C17A C12A C11A . . 120.6(13) ?
C13A C12A C11A . . 118.0(15) ?
C14A C13A C12A . . 117.1(17) ?
C14A C13A H13A . . 121.400000 ?
C12A C13A H13A . . 121.400000 ?
C15A C14A C13A . . 121.9(16) ?
C15A C14A H14A . . 119.100000 ?
C13A C14A H14A . . 119.100000 ?
C14A C15A C16A . . 120.4(15) ?
C14A C15A H15A . . 119.800000 ?
C16A C15A H15A . . 119.800000 ?
C15A C16A C17A . . 119.4(15) ?
C15A C16A C18A . . 120.6(14) ?
C17A C16A C18A . . 120.0(13) ?
C12A C17A C16A . . 119.7(13) ?
C12A C17A Au1A . . 120.5(10) ?
C16A C17A Au1A . . 119.8(11) ?
N19A C18A C16A . . 112.6(11) ?
N19A C18A H18A . . 109.100000 ?
C16A C18A H18A . . 109.100000 ?
N19A C18A H18B . . 109.100000 ?
C16A C18A H18B . . 109.100000 ?
H18A C18A H18B . . 107.800000 ?
N19A C20A C25A . . 106.4(13) ?
N19A C20A C21A . . 132.9(15) ?
C25A C20A C21A . . 120.7(15) ?
C22A C21A C20A . . 117.9(17) ?
C22A C21A H21A . . 121.000000 ?
C20A C21A H21A . . 121.000000 ?
C21A C22A C23A . . 120.7(19) ?
C21A C22A H22A . . 119.700000 ?
C23A C22A H22A . . 119.700000 ?
C24A C23A C22A . . 122.(2) ?
C24A C23A H23A . . 119.200000 ?
C22A C23A H23A . . 119.200000 ?
C23A C24A C25A . . 118.9(19) ?
C23A C24A H24A . . 120.500000 ?
C25A C24A H24A . . 120.500000 ?
N26A C25A C20A . . 108.2(13) ?
N26A C25A C24A . . 131.8(16) ?
C20A C25A C24A . . 120.0(16) ?
N26A C27A N19A . . 107.5(14) ?
N26A C27A Au1A . . 133.6(11) ?
N19A C27A Au1A . . 118.8(11) ?
N3A C28A C29A . . 111.6(13) ?
N3A C28A C30A . . 111.3(13) ?
C29A C28A C30A . . 113.0(14) ?
N3A C28A H28A . . 106.800000 ?
C29A C28A H28A . . 106.800000 ?
C30A C28A H28A . . 106.800000 ?
C28A C29A H29A . . 109.500000 ?
C28A C29A H29B . . 109.500000 ?
H29A C29A H29B . . 109.500000 ?
C28A C29A H29C . . 109.500000 ?
H29A C29A H29C . . 109.500000 ?
H29B C29A H29C . . 109.500000 ?
C28A C30A H30A . . 109.500000 ?
C28A C30A H30B . . 109.500000 ?
H30A C30A H30B . . 109.500000 ?
C28A C30A H30C . . 109.500000 ?
H30A C30A H30C . . 109.500000 ?
H30B C30A H30C . . 109.500000 ?
C32A C31A N26A . . 110.8(15) ?
C32A C31A C33A . . 122.(2) ?
N26A C31A C33A . . 106.5(17) ?
C32A C31A H31A . . 105.500000 ?
N26A C31A H31A . . 105.500000 ?
C33A C31A H31A . . 105.500000 ?
C31A C32A H32A . . 109.500000 ?
C31A C32A H32B . . 109.500000 ?
H32A C32A H32B . . 109.500000 ?
C31A C32A H32C . . 109.500000 ?
H32A C32A H32C . . 109.500000 ?
H32B C32A H32C . . 109.500000 ?
C31A C33A H33A . . 109.500000 ?
C31A C33A H33B . . 109.500000 ?
H33A C33A H33B . . 109.500000 ?
C31A C33A H33C . . 109.500000 ?
H33A C33A H33C . . 109.500000 ?
H33B C33A H33C . . 109.500000 ?
N26A C31' C33' . . 80.(7) ?
N26A C31' C32' . . 157.(5) ?
C33' C31' C32' . . 105.(7) ?
N26A C31' H31' . . 100.700000 ?
C33' C31' H31' . . 100.700000 ?
C32' C31' H31' . . 100.700000 ?
C31' C32' H32G . . 109.500000 ?
C31' C32' H32H . . 109.500000 ?
H32G C32' H32H . . 109.500000 ?
C31' C32' H32I . . 109.500000 ?
H32G C32' H32I . . 109.500000 ?
H32H C32' H32I . . 109.500000 ?
C31' C33' N26A . . 49.(3) ?
C31' C33' H33G . . 109.500000 ?
N26A C33' H33G . . 158.200000 ?
C31' C33' H33H . . 109.500000 ?
N26A C33' H33H . . 82.300000 ?
H33G C33' H33H . . 109.500000 ?
C31' C33' H33I . . 109.500000 ?
N26A C33' H33I . . 82.300000 ?
H33G C33' H33I . . 109.500000 ?
H33H C33' H33I . . 109.500000 ?
C2 Au1 C27 . . 174.8(5) ?
C2 Au1 C17 . . 88.0(5) ?
C27 Au1 C17 . . 87.7(5) ?
C2 Au1 H1 . . 96.300000 ?
C27 Au1 H1 . . 87.400000 ?
C17 Au1 H1 . . 168.900000 ?
C2 N3 C4 . . 111.6(11) ?
C2 N3 C28 . . 120.7(11) ?
C4 N3 C28 . . 127.3(12) ?
C2 N10 C9 . . 110.1(11) ?
C2 N10 C11 . . 122.2(11) ?
C9 N10 C11 . . 127.6(11) ?
C27 N19 C20 . . 108.8(11) ?
C27 N19 C18 . . 125.6(11) ?
C20 N19 C18 . . 125.7(12) ?
C27 N26 C25 . . 108.8(12) ?
C27 N26 C31 . . 124.8(12) ?
C25 N26 C31 . . 126.4(11) ?
N3 C2 N10 . . 106.1(12) ?
N3 C2 Au1 . . 132.6(10) ?
N10 C2 Au1 . . 120.9(9) ?
N3 C4 C9 . . 106.4(12) ?
N3 C4 C5 . . 133.9(14) ?
C9 C4 C5 . . 119.7(13) ?
C6 C5 C4 . . 118.6(16) ?
C6 C5 H5 . . 120.700000 ?
C4 C5 H5 . . 120.700000 ?
C5 C6 C7 . . 120.8(15) ?
C5 C6 H6 . . 119.600000 ?
C7 C6 H6 . . 119.600000 ?
C8 C7 C6 . . 121.8(15) ?
C8 C7 H7 . . 119.100000 ?
C6 C7 H7 . . 119.100000 ?
C9 C8 C7 . . 115.8(16) ?
C9 C8 H8 . . 122.100000 ?
C7 C8 H8 . . 122.100000 ?
C8 C9 C4 . . 123.2(14) ?
C8 C9 N10 . . 130.9(14) ?
C4 C9 N10 . . 105.8(11) ?
N10 C11 C12 . . 109.2(10) ?
N10 C11 H11C . . 109.800000 ?
C12 C11 H11C . . 109.800000 ?
N10 C11 H11D . . 109.800000 ?
C12 C11 H11D . . 109.800000 ?
H11C C11 H11D . . 108.300000 ?
C17 C12 C13 . . 118.6(14) ?
C17 C12 C11 . . 121.0(12) ?
C13 C12 C11 . . 120.4(13) ?
C14 C13 C12 . . 120.3(14) ?
C14 C13 H13 . . 119.800000 ?
C12 C13 H13 . . 119.800000 ?
C15 C14 C13 . . 119.5(14) ?
C15 C14 H14 . . 120.200000 ?
C13 C14 H14 . . 120.200000 ?
C14 C15 C16 . . 122.0(15) ?
C14 C15 H15 . . 119.000000 ?
C16 C15 H15 . . 119.000000 ?
C15 C16 C17 . . 119.4(14) ?
C15 C16 C18 . . 119.6(15) ?
C17 C16 C18 . . 121.0(13) ?
C12 C17 C16 . . 120.2(13) ?
C12 C17 Au1 . . 119.0(10) ?
C16 C17 Au1 . . 120.8(10) ?
N19 C18 C16 . . 114.2(12) ?
N19 C18 H18C . . 108.700000 ?
C16 C18 H18C . . 108.700000 ?
N19 C18 H18D . . 108.700000 ?
C16 C18 H18D . . 108.700000 ?
H18C C18 H18D . . 107.600000 ?
C21 C20 C25 . . 122.8(15) ?
C21 C20 N19 . . 130.5(15) ?
C25 C20 N19 . . 106.7(13) ?
C20 C21 C22 . . 116.3(17) ?
C20 C21 H21 . . 121.800000 ?
C22 C21 H21 . . 121.800000 ?
C23 C22 C21 . . 121.4(18) ?
C23 C22 H22 . . 119.300000 ?
C21 C22 H22 . . 119.300000 ?
C22 C23 C24 . . 121.3(18) ?
C22 C23 H23 . . 119.300000 ?
C24 C23 H23 . . 119.300000 ?
C25 C24 C23 . . 116.2(17) ?
C25 C24 H24 . . 121.900000 ?
C23 C24 H24 . . 121.900000 ?
C20 C25 C24 . . 121.7(16) ?
C20 C25 N26 . . 106.3(12) ?
C24 C25 N26 . . 131.7(15) ?
N19 C27 N26 . . 109.4(12) ?
N19 C27 Au1 . . 120.8(8) ?
N26 C27 Au1 . . 129.7(11) ?
N3 C28 C29 . . 111.9(11) ?
N3 C28 C30 . . 111.0(12) ?
C29 C28 C30 . . 108.6(15) ?
N3 C28 H28 . . 108.400000 ?
C29 C28 H28 . . 108.400000 ?
C30 C28 H28 . . 108.400000 ?
C28 C29 H29D . . 109.500000 ?
C28 C29 H29E . . 109.500000 ?
H29D C29 H29E . . 109.500000 ?
C28 C29 H29F . . 109.500000 ?
H29D C29 H29F . . 109.500000 ?
H29E C29 H29F . . 109.500000 ?
C28 C30 H30D . . 109.500000 ?
C28 C30 H30E . . 109.500000 ?
H30D C30 H30E . . 109.500000 ?
C28 C30 H30F . . 109.500000 ?
H30D C30 H30F . . 109.500000 ?
H30E C30 H30F . . 109.500000 ?
N26 C31 C32 . . 112.9(12) ?
N26 C31 C33 . . 110.0(12) ?
C32 C31 C33 . . 110.8(11) ?
N26 C31 H31 . . 107.700000 ?
C32 C31 H31 . . 107.700000 ?
C33 C31 H31 . . 107.700000 ?
C31 C32 H32F . . 109.500000 ?
C31 C32 H32D . . 109.500000 ?
H32F C32 H32D . . 109.500000 ?
C31 C32 H32E . . 109.500000 ?
H32F C32 H32E . . 109.500000 ?
H32D C32 H32E . . 109.500000 ?
C31 C33 H33D . . 109.500000 ?
C31 C33 H33E . . 109.500000 ?
H33D C33 H33E . . 109.500000 ?
C31 C33 H33F . . 109.500000 ?
H33D C33 H33F . . 109.500000 ?
H33E C33 H33F . . 109.500000 ?
F3S B1S F4S . . 112.800000 ?
F3S B1S F2S . . 110.700000 ?
F4S B1S F2S . . 109.000000 ?
F3S B1S F5S . . 109.200000 ?
F4S B1S F5S . . 105.000000 ?
F2S B1S F5S . . 109.900000 ?
F3R B1R F4R . . 112.800000 ?
F3R B1R F2R . . 110.800000 ?
F4R B1R F2R . . 109.000000 ?
F3R B1R F5R . . 109.200000 ?
F4R B1R F5R . . 105.000000 ?
F2R B1R F5R . . 109.900000 ?

loop_
_geom_bond_atom_site_label_1
_geom_bond_atom_site_label_2
_geom_bond_site_symmetry_2
_geom_bond_distance
_geom_bond_publ_flag
Au1A C27A . 2.015(17) ?
Au1A C2A . 2.017(16) ?
Au1A C17A . 2.078(13) ?
Au1A H1A . 1.542000 ?
N3A C2A . 1.343(17) ?
N3A C4A . 1.381(18) ?
N3A C28A . 1.471(17) ?
N10A C2A . 1.342(18) ?
N10A C9A . 1.396(19) ?
N10A C11A . 1.469(17) ?
N19A C27A . 1.377(17) ?
N19A C20A . 1.391(17) ?
N19A C18A . 1.435(16) ?
N26A C27A . 1.365(19) ?
N26A C25A . 1.365(19) ?
N26A C31' . 1.477(10) ?
N26A C31A . 1.53(2) ?
N26A C33' . 1.93(14) ?
C4A C5A . 1.41(2) ?
C4A C9A . 1.43(2) ?
C5A C6A . 1.35(2) ?
C5A H5A . 0.930000 ?
C6A C7A . 1.36(3) ?
C6A H6A . 0.930000 ?
C7A C8A . 1.37(3) ?
C7A H7A . 0.930000 ?
C8A C9A . 1.35(2) ?
C8A H8A . 0.930000 ?
C11A C12A . 1.50(2) ?
C11A H11A . 0.970000 ?
C11A H11B . 0.970000 ?
C12A C17A . 1.39(2) ?
C12A C13A . 1.41(2) ?
C13A C14A . 1.39(2) ?
C13A H13A . 0.930000 ?
C14A C15A . 1.38(2) ?
C14A H14A . 0.930000 ?
C15A C16A . 1.388(19) ?
C15A H15A . 0.930000 ?
C16A C17A . 1.396(18) ?
C16A C18A . 1.500(19) ?
C18A H18A . 0.970000 ?
C18A H18B . 0.970000 ?
C20A C25A . 1.39(2) ?
C20A C21A . 1.40(2) ?
C21A C22A . 1.37(2) ?
C21A H21A . 0.930000 ?
C22A C23A . 1.41(3) ?
C22A H22A . 0.930000 ?
C23A C24A . 1.33(2) ?
C23A H23A . 0.930000 ?
C24A C25A . 1.41(2) ?
C24A H24A . 0.930000 ?
C28A C29A . 1.50(2) ?
C28A C30A . 1.51(2) ?
C28A H28A . 0.980000 ?
C29A H29A . 0.960000 ?
C29A H29B . 0.960000 ?
C29A H29C . 0.960000 ?
C30A H30A . 0.960000 ?
C30A H30B . 0.960000 ?
C30A H30C . 0.960000 ?
C31A C32A . 1.511(10) ?
C31A C33A . 1.63(3) ?
C31A H31A . 0.980000 ?
C32A H32A . 0.960000 ?
C32A H32B . 0.960000 ?
C32A H32C . 0.960000 ?
C33A H33A . 0.960000 ?
C33A H33B . 0.960000 ?
C33A H33C . 0.960000 ?
C31' C33' . 1.544(10) ?
C31' C32' . 1.553(10) ?
C31' H31' . 0.980000 ?
C32' H32G . 0.960000 ?
C32' H32H . 0.960000 ?
C32' H32I . 0.960000 ?
C33' H33G . 0.960000 ?
C33' H33H . 0.960000 ?
C33' H33I . 0.960000 ?
Au1 C2 . 2.006(14) ?
Au1 C27 . 2.036(14) ?
Au1 C17 . 2.083(13) ?
Au1 H1 . 1.541800 ?
N3 C2 . 1.339(16) ?
N3 C4 . 1.372(16) ?
N3 C28 . 1.498(16) ?
N10 C2 . 1.359(15) ?
N10 C9 . 1.397(16) ?
N10 C11 . 1.481(16) ?
N19 C27 . 1.327(17) ?
N19 C20 . 1.413(17) ?
N19 C18 . 1.469(16) ?
N26 C27 . 1.339(14) ?
N26 C25 . 1.410(18) ?
N26 C31 . 1.470(17) ?
C4 C9 . 1.388(19) ?
C4 C5 . 1.424(18) ?
C5 C6 . 1.35(2) ?
C5 H5 . 0.930000 ?
C6 C7 . 1.42(2) ?
C6 H6 . 0.930000 ?
C7 C8 . 1.41(2) ?
C7 H7 . 0.930000 ?
C8 C9 . 1.387(18) ?
C8 H8 . 0.930000 ?
C11 C12 . 1.496(19) ?
C11 H11C . 0.970000 ?
C11 H11D . 0.970000 ?
C12 C17 . 1.386(17) ?
C12 C13 . 1.429(19) ?
C13 C14 . 1.39(2) ?
C13 H13 . 0.930000 ?
C14 C15 . 1.36(2) ?
C14 H14 . 0.930000 ?
C15 C16 . 1.380(19) ?
C15 H15 . 0.930000 ?
C16 C17 . 1.405(19) ?
C16 C18 . 1.473(19) ?
C18 H18C . 0.970000 ?
C18 H18D . 0.970000 ?
C20 C21 . 1.35(2) ?
C20 C25 . 1.37(2) ?
C21 C22 . 1.40(2) ?
C21 H21 . 0.930000 ?
C22 C23 . 1.38(3) ?
C22 H22 . 0.930000 ?
C23 C24 . 1.39(2) ?
C23 H23 . 0.930000 ?
C24 C25 . 1.373(19) ?
C24 H24 . 0.930000 ?
C28 C29 . 1.51(2) ?
C28 C30 . 1.571(19) ?
C28 H28 . 0.980000 ?
C29 H29D . 0.960000 ?
C29 H29E . 0.960000 ?
C29 H29F . 0.960000 ?
C30 H30D . 0.960000 ?
C30 H30E . 0.960000 ?
C30 H30F . 0.960000 ?
C31 C32 . 1.516(19) ?
C31 C33 . 1.522(18) ?
C31 H31 . 0.980000 ?
C32 H32F . 0.960000 ?
C32 H32D . 0.960000 ?
C32 H32E . 0.960000 ?
C33 H33D . 0.960000 ?
C33 H33E . 0.960000 ?
C33 H33F . 0.960000 ?
B1S F3S . 1.237(8) ?
B1S F4S . 1.268(8) ?
B1S F2S . 1.273(8) ?
B1S F5S . 1.279(8) ?
B1R F3R . 1.257(7) ?
B1R F4R . 1.288(8) ?
B1R F2R . 1.293(8) ?
B1R F5R . 1.300(8) ?

loop_
_geom_torsion_atom_site_label_1
_geom_torsion_atom_site_label_2
_geom_torsion_atom_site_label_3
_geom_torsion_atom_site_label_4
_geom_torsion_site_symmetry_1
_geom_torsion_site_symmetry_2
_geom_torsion_site_symmetry_3
_geom_torsion_site_symmetry_4
_geom_torsion
_geom_torsion_publ_flag
C9A N10A C2A N3A . . . . -0.5(16) ?
C11A N10A C2A N3A . . . . 177.7(13) ?
C9A N10A C2A Au1A . . . . 179.7(9) ?
C11A N10A C2A Au1A . . . . -2.(2) ?
C4A N3A C2A N10A . . . . 0.3(16) ?
C28A N3A C2A N10A . . . . -177.9(12) ?
C4A N3A C2A Au1A . . . . -179.9(10) ?
C28A N3A C2A Au1A . . . . 2.(2) ?
C2A N3A C4A C5A . . . . 179.0(17) ?
C28A N3A C4A C5A . . . . -3.(3) ?
C2A N3A C4A C9A . . . . 0.0(16) ?
C28A N3A C4A C9A . . . . 178.1(12) ?
N3A C4A C5A C6A . . . . -179.9(17) ?
C9A C4A C5A C6A . . . . -1.(2) ?
C4A C5A C6A C7A . . . . 0.(3) ?
C5A C6A C7A C8A . . . . 1.(3) ?
C6A C7A C8A C9A . . . . -1.(3) ?
C7A C8A C9A N10A . . . . -179.4(17) ?
C7A C8A C9A C4A . . . . 0.(3) ?
C2A N10A C9A C8A . . . . 179.8(17) ?
C11A N10A C9A C8A . . . . 2.(3) ?
C2A N10A C9A C4A . . . . 0.4(16) ?
C11A N10A C9A C4A . . . . -177.7(14) ?
N3A C4A C9A C8A . . . . -179.7(14) ?
C5A C4A C9A C8A . . . . 1.(2) ?
N3A C4A C9A N10A . . . . -0.2(15) ?
C5A C4A C9A N10A . . . . -179.4(13) ?
C2A N10A C11A C12A . . . . -49.(2) ?
C9A N10A C11A C12A . . . . 128.8(16) ?
N10A C11A C12A C17A . . . . 48.(2) ?
N10A C11A C12A C13A . . . . -133.8(16) ?
C17A C12A C13A C14A . . . . 1.(3) ?
C11A C12A C13A C14A . . . . -177.1(16) ?
C12A C13A C14A C15A . . . . -4.(3) ?
C13A C14A C15A C16A . . . . 3.(3) ?
C14A C15A C16A C17A . . . . 1.(2) ?
C14A C15A C16A C18A . . . . 179.1(14) ?
C13A C12A C17A C16A . . . . 2.(2) ?
C11A C12A C17A C16A . . . . -179.1(14) ?
C13A C12A C17A Au1A . . . . -177.0(12) ?
C11A C12A C17A Au1A . . . . 1.(2) ?
C15A C16A C17A C12A . . . . -4.(2) ?
C18A C16A C17A C12A . . . . 178.1(13) ?
C15A C16A C17A Au1A . . . . 175.9(10) ?
C18A C16A C17A Au1A . . . . -2.5(17) ?
C27A N19A C18A C16A . . . . -49.8(17) ?
C20A N19A C18A C16A . . . . 122.9(13) ?
C15A C16A C18A N19A . . . . -126.3(14) ?
C17A C16A C18A N19A . . . . 52.1(17) ?
C27A N19A C20A C25A . . . . -0.6(14) ?
C18A N19A C20A C25A . . . . -174.3(12) ?
C27A N19A C20A C21A . . . . 178.5(14) ?
C18A N19A C20A C21A . . . . 5.(2) ?
N19A C20A C21A C22A . . . . -179.7(13) ?
C25A C20A C21A C22A . . . . -0.6(19) ?
C20A C21A C22A C23A . . . . 0.(2) ?
C21A C22A C23A C24A . . . . 0.(3) ?
C22A C23A C24A C25A . . . . 1.(2) ?
C27A N26A C25A C20A . . . . -2.0(15) ?
C31' N26A C25A C20A . . . . 174.(2) ?
C31A N26A C25A C20A . . . . 171.9(15) ?
C33' N26A C25A C20A . . . . -133.(7) ?
C27A N26A C25A C24A . . . . 178.8(14) ?
C31' N26A C25A C24A . . . . -6.(3) ?
C31A N26A C25A C24A . . . . -7.(3) ?
C33' N26A C25A C24A . . . . 48.(7) ?
N19A C20A C25A N26A . . . . 1.6(14) ?
C21A C20A C25A N26A . . . . -177.7(12) ?
N19A C20A C25A C24A . . . . -179.0(12) ?
C21A C20A C25A C24A . . . . 1.6(19) ?
C23A C24A C25A N26A . . . . 177.4(15) ?
C23A C24A C25A C20A . . . . -2.(2) ?
C25A N26A C27A N19A . . . . 1.6(15) ?
C31' N26A C27A N19A . . . . -172.(3) ?
C31A N26A C27A N19A . . . . -173.9(11) ?
C33' N26A C27A N19A . . . . 157.(5) ?
C25A N26A C27A Au1A . . . . 178.4(11) ?
C31' N26A C27A Au1A . . . . 5.(4) ?
C31A N26A C27A Au1A . . . . 2.9(19) ?
C33' N26A C27A Au1A . . . . -26.(5) ?
C20A N19A C27A N26A . . . . -0.6(14) ?
C18A N19A C27A N26A . . . . 173.2(12) ?
C20A N19A C27A Au1A . . . . -177.9(8) ?
C18A N19A C27A Au1A . . . . -4.1(17) ?
C2A N3A C28A C29A . . . . 120.0(16) ?
C4A N3A C28A C29A . . . . -58.0(19) ?
C2A N3A C28A C30A . . . . -112.8(15) ?
C4A N3A C28A C30A . . . . 69.3(18) ?
C27A N26A C31A C32A . . . . 93.(2) ?
C25A N26A C31A C32A . . . . -81.(3) ?
C27A N26A C31A C33A . . . . -132.4(17) ?
C25A N26A C31A C33A . . . . 54.(2) ?
C27A N26A C31' C33' . . . . -41.(8) ?
C25A N26A C31' C33' . . . . 145.(7) ?
C27A N26A C31' C32' . . . . -146.(10) ?
C25A N26A C31' C32' . . . . 41.(12) ?
C33' N26A C31' C32' . . . . -105.(13) ?
C32' C31' C33' N26A . . . . 157.(5) ?
C4 N3 C2 N10 . . . . -2.2(14) ?
C28 N3 C2 N10 . . . . -174.9(10) ?
C4 N3 C2 Au1 . . . . 170.8(10) ?
C28 N3 C2 Au1 . . . . -1.9(18) ?
C9 N10 C2 N3 . . . . 0.9(14) ?
C11 N10 C2 N3 . . . . 177.1(11) ?
C9 N10 C2 Au1 . . . . -173.1(8) ?
C11 N10 C2 Au1 . . . . 3.2(16) ?
C2 N3 C4 C9 . . . . 2.6(14) ?
C28 N3 C4 C9 . . . . 174.7(11) ?
C2 N3 C4 C5 . . . . -179.5(14) ?
C28 N3 C4 C5 . . . . -7.(2) ?
N3 C4 C5 C6 . . . . -179.4(14) ?
C9 C4 C5 C6 . . . . -1.7(19) ?
C4 C5 C6 C7 . . . . 0.(2) ?
C5 C6 C7 C8 . . . . 0.(2) ?
C6 C7 C8 C9 . . . . 1.(2) ?
C7 C8 C9 C4 . . . . -2.(2) ?
C7 C8 C9 N10 . . . . -178.6(13) ?
N3 C4 C9 C8 . . . . -179.3(12) ?
C5 C4 C9 C8 . . . . 2.5(19) ?
N3 C4 C9 N10 . . . . -1.9(13) ?
C5 C4 C9 N10 . . . . 179.9(11) ?
C2 N10 C9 C8 . . . . 177.7(13) ?
C11 N10 C9 C8 . . . . 2.(2) ?
C2 N10 C9 C4 . . . . 0.6(14) ?
C11 N10 C9 C4 . . . . -175.3(11) ?
C2 N10 C11 C12 . . . . -56.7(15) ?
C9 N10 C11 C12 . . . . 118.9(13) ?
N10 C11 C12 C17 . . . . 55.3(16) ?
N10 C11 C12 C13 . . . . -125.7(12) ?
C17 C12 C13 C14 . . . . -1.8(19) ?
C11 C12 C13 C14 . . . . 179.2(12) ?
C12 C13 C14 C15 . . . . 3.(2) ?
C13 C14 C15 C16 . . . . -2.(2) ?
C14 C15 C16 C17 . . . . 0.(2) ?
C14 C15 C16 C18 . . . . -178.4(14) ?
C13 C12 C17 C16 . . . . 0.2(18) ?
C11 C12 C17 C16 . . . . 179.2(12) ?
C13 C12 C17 Au1 . . . . 177.8(9) ?
C11 C12 C17 Au1 . . . . -3.2(16) ?
C15 C16 C17 C12 . . . . 0.6(19) ?
C18 C16 C17 C12 . . . . 179.2(12) ?
C15 C16 C17 Au1 . . . . -176.9(10) ?
C18 C16 C17 Au1 . . . . 1.7(18) ?
C27 N19 C18 C16 . . . . -45.(2) ?
C20 N19 C18 C16 . . . . 135.9(14) ?
C15 C16 C18 N19 . . . . -136.4(14) ?
C17 C16 C18 N19 . . . . 45.(2) ?
C27 N19 C20 C21 . . . . 179.9(16) ?
C18 N19 C20 C21 . . . . -1.(3) ?
C27 N19 C20 C25 . . . . 1.5(16) ?
C18 N19 C20 C25 . . . . -179.5(13) ?
C25 C20 C21 C22 . . . . -5.(3) ?
N19 C20 C21 C22 . . . . 176.8(16) ?
C20 C21 C22 C23 . . . . 3.(3) ?
C21 C22 C23 C24 . . . . -2.(3) ?
C22 C23 C24 C25 . . . . 3.(3) ?
C21 C20 C25 C24 . . . . 6.(3) ?
N19 C20 C25 C24 . . . . -175.5(14) ?
C21 C20 C25 N26 . . . . -179.5(15) ?
N19 C20 C25 N26 . . . . -0.9(16) ?
C23 C24 C25 C20 . . . . -5.(3) ?
C23 C24 C25 N26 . . . . -177.6(17) ?
C27 N26 C25 C20 . . . . 0.1(16) ?
C31 N26 C25 C20 . . . . 179.4(12) ?
C27 N26 C25 C24 . . . . 173.9(16) ?
C31 N26 C25 C24 . . . . -7.(3) ?
C20 N19 C27 N26 . . . . -1.4(15) ?
C18 N19 C27 N26 . . . . 179.6(12) ?
C20 N19 C27 Au1 . . . . 174.4(9) ?
C18 N19 C27 Au1 . . . . -4.6(18) ?
C25 N26 C27 N19 . . . . 0.8(15) ?
C31 N26 C27 N19 . . . . -178.5(11) ?
C25 N26 C27 Au1 . . . . -174.6(10) ?
C31 N26 C27 Au1 . . . . 6.1(19) ?
C2 N3 C28 C29 . . . . 108.9(16) ?
C4 N3 C28 C29 . . . . -62.6(19) ?
C2 N3 C28 C30 . . . . -129.6(14) ?
C4 N3 C28 C30 . . . . 58.9(17) ?
C27 N26 C31 C32 . . . . 125.7(14) ?
C25 N26 C31 C32 . . . . -53.5(18) ?
C27 N26 C31 C33 . . . . -110.1(15) ?
C25 N26 C31 C33 . . . . 70.7(17) ?
